data_1570394
loop_
_publ_author_name
'Marrett, Joseph M.'
'Titi, Hatem M.'
'Teoh, Yong'
'Fri&#x161;&#x10d;i&#x107;, Tomislav'

_publ_section_title
;
 Supramolecular "baking powder": a hexameric halogen-bonded phosphonium
 salt cage encapsulates and functionalises small-molecule carbonyl
 compounds.
;
_journal_issue 1
_journal_name_full 'Chemical science'
_journal_page_first 298
_journal_page_last 306
_journal_paper_doi 10.1039/d2sc04615f
_journal_volume 15
_journal_year 2023
_chemical_formula_sum 'C21 H20 Br3 O2 P'
_chemical_formula_weight 575.07
_chemical_name_systematic '(dibromomethyl)(triphenyl)phosphanium bromide acetic acid solvate'
_space_group_crystal_system trigonal
_space_group_IT_number 148
_space_group_name_Hall '-R 3'
_space_group_name_H-M_alt 'R -3 :H'
_atom_sites_solution_hydrogens mixed
_atom_sites_solution_primary iterative
_atom_sites_solution_secondary difmap
_audit_creation_method SHELXL-2017/1
_audit_update_record
;
2021-11-26 deposited with the CCDC.	2023-11-21 downloaded from the CCDC.
;
_cell_angle_alpha 90
_cell_angle_beta 90
_cell_angle_gamma 120
_cell_formula_units_Z 18
_cell_length_a 32.4936(8)
_cell_length_b 32.4936(8)
_cell_length_c 11.3322(8)
_cell_measurement_reflns_used 4197
_cell_measurement_temperature 153(2)
_cell_measurement_theta_max 72.361
_cell_measurement_theta_min 5.445
_cell_volume 10361.9(8)
_computing_cell_refinement 'Bruker APEX3'
_computing_data_collection 'Bruker APEX3'
_computing_data_reduction 'Bruker APEX3'
_computing_publication_material 'enCIFer 2020.2.0'
_computing_structure_refinement 'SHELXL-2017/1 (Sheldrick, 2017)'
_computing_structure_solution 'SHELXT 2014/5 (Sheldrick, 2014)'
_diffrn_ambient_temperature 153(2)
_diffrn_measured_fraction_theta_full 0.978
_diffrn_measured_fraction_theta_max 0.978
_diffrn_measurement_device_type 'Bruker AXS D8'
_diffrn_measurement_method '\f and \w scans'
_diffrn_radiation_type CuK\a
_diffrn_radiation_wavelength 1.54178
_diffrn_reflns_av_R_equivalents 0.0306
_diffrn_reflns_av_unetI/netI 0.0226
_diffrn_reflns_Laue_measured_fraction_full 0.978
_diffrn_reflns_Laue_measured_fraction_max 0.978
_diffrn_reflns_limit_h_max 40
_diffrn_reflns_limit_h_min -40
_diffrn_reflns_limit_k_max 40
_diffrn_reflns_limit_k_min -40
_diffrn_reflns_limit_l_max 9
_diffrn_reflns_limit_l_min -13
_diffrn_reflns_number 26075
_diffrn_reflns_point_group_measured_fraction_full 0.978
_diffrn_reflns_point_group_measured_fraction_max 0.978
_diffrn_reflns_theta_full 67.679
_diffrn_reflns_theta_max 72.361
_diffrn_reflns_theta_min 5.445
_exptl_absorpt_coefficient_mu 7.259
_exptl_absorpt_correction_T_max 0.7536
_exptl_absorpt_correction_T_min 0.3139
_exptl_absorpt_correction_type multi-scan
_exptl_absorpt_process_details 'Bruker AXScale'
_exptl_crystal_colour colorless
_exptl_crystal_density_diffrn 1.659
_exptl_crystal_density_method 'not measured'
_exptl_crystal_description block
_exptl_crystal_F_000 5076
_exptl_crystal_size_max 0.213
_exptl_crystal_size_mid 0.065
_exptl_crystal_size_min 0.062
_refine_diff_density_max 0.898
_refine_diff_density_min -0.595
_refine_diff_density_rms 0.076
_refine_ls_extinction_method none
_refine_ls_goodness_of_fit_ref 1.055
_refine_ls_hydrogen_treatment constr
_refine_ls_matrix_type full
_refine_ls_number_parameters 275
_refine_ls_number_reflns 4447
_refine_ls_number_restraints 309
_refine_ls_restrained_S_all 1.228
_refine_ls_R_factor_all 0.0352
_refine_ls_R_factor_gt 0.0333
_refine_ls_shift/su_max 0.002
_refine_ls_shift/su_mean 0.000
_refine_ls_structure_factor_coef Fsqd
_refine_ls_weighting_details 'w=1/[\s^2^(Fo^2^)+(0.0379P)^2^+51.6894P] where P=(Fo^2^+2Fc^2^)/3'
_refine_ls_weighting_scheme calc
_refine_ls_wR_factor_gt 0.0841
_refine_ls_wR_factor_ref 0.0859
_reflns_Friedel_coverage 0.000
_reflns_number_gt 4196
_reflns_number_total 4447
_reflns_threshold_expression 'I > 2\s(I)'
_cod_data_source_file d2sc04615f2.cif
_cod_data_source_block 1_aceticacid
_cod_depositor_comments 'Adding full bibliography for 1570391--1570408.cif.'
_cod_original_cell_volume 10361.9(9)
_cod_database_code 1570394
_shelx_shelxl_version_number 2017/1
_shelx_space_group_comment
;
The symmetry employed for this shelxl refinement is uniquely defined
by the following loop, which should always be used as a source of
symmetry information in preference to the above space-group names.
They are only intended as comments.
;
_shelx_estimated_absorpt_t_min 0.307
_shelx_estimated_absorpt_t_max 0.662

loop_
_space_group_symop_operation_xyz
'x, y, z'
'-y, x-y, z'
'-x+y, -x, z'
'x+2/3, y+1/3, z+1/3'
'-y+2/3, x-y+1/3, z+1/3'
'-x+y+2/3, -x+1/3, z+1/3'
'x+1/3, y+2/3, z+2/3'
'-y+1/3, x-y+2/3, z+2/3'
'-x+y+1/3, -x+2/3, z+2/3'
'-x, -y, -z'
'y, -x+y, -z'
'x-y, x, -z'
'-x+2/3, -y+1/3, -z+1/3'
'y+2/3, -x+y+1/3, -z+1/3'
'x-y+2/3, x+1/3, -z+1/3'
'-x+1/3, -y+2/3, -z+2/3'
'y+1/3, -x+y+2/3, -z+2/3'
'x-y+1/3, x+2/3, -z+2/3'

loop_
_atom_site_label
_atom_site_type_symbol
_atom_site_fract_x
_atom_site_fract_y
_atom_site_fract_z
_atom_site_U_iso_or_equiv
_atom_site_adp_type
_atom_site_occupancy
_atom_site_site_symmetry_order
_atom_site_calc_flag
_atom_site_refinement_flags_posn
_atom_site_refinement_flags_adp
_atom_site_refinement_flags_occupancy
_atom_site_disorder_assembly
_atom_site_disorder_group
P1 P 0.41214(2) 0.49607(2) 0.25311(6) 0.02621(15) Uani 1 1 d . . . . .
C2 C 0.39156(11) 0.53728(11) 0.2760(3) 0.0341(6) Uani 1 1 d . . . . .
C3 C 0.34350(13) 0.52061(13) 0.2928(3) 0.0449(7) Uani 1 1 d . . . . .
H3 H 0.321147 0.487668 0.285527 0.054 Uiso 1 1 calc R U . . .
C10 C 0.54641(15) 0.53807(16) 0.1411(5) 0.0733(13) Uani 1 1 d . U . . .
H10 H 0.572083 0.533553 0.163226 0.088 Uiso 1 1 calc R U . . .
C11 C 0.55061(17) 0.56472(15) 0.0461(5) 0.0776(13) Uani 1 1 d . U . . .
H11 H 0.579609 0.579410 0.003161 0.093 Uiso 1 1 calc R U . . .
C12 C 0.5141(2) 0.57109(14) 0.0100(4) 0.0754(13) Uani 1 1 d . U . . .
H12 H 0.517542 0.589205 -0.058826 0.091 Uiso 1 1 calc R U . . .
C13 C 0.47109(17) 0.55071(13) 0.0753(4) 0.0601(11) Uani 1 1 d . . . . .
H13 H 0.445505 0.555086 0.051506 0.072 Uiso 1 1 calc R U . . .
C14 C 0.36886(9) 0.44545(10) 0.1714(3) 0.0300(6) Uani 1 1 d . . . . .
C15 C 0.34755(14) 0.45333(15) 0.0739(3) 0.0485(8) Uani 1 1 d . . . . .
H15 H 0.353702 0.484445 0.055728 0.058 Uiso 1 1 calc R U . . .
C16 C 0.31717(15) 0.4150(2) 0.0037(4) 0.0640(11) Uani 1 1 d . . . . .
H16 H 0.302475 0.419969 -0.062919 0.077 Uiso 1 1 calc R U . . .
C17 C 0.30806(12) 0.36955(16) 0.0296(4) 0.0568(10) Uani 1 1 d . . . . .
H17 H 0.286778 0.343534 -0.018324 0.068 Uiso 1 1 calc R U . . .
C18 C 0.32978(12) 0.36212(12) 0.1244(3) 0.0464(8) Uani 1 1 d . . . . .
H18 H 0.324012 0.331018 0.141017 0.056 Uiso 1 1 calc R U . . .
C19 C 0.36013(10) 0.39981(11) 0.1961(3) 0.0348(6) Uani 1 1 d . . . . .
H19 H 0.374945 0.394472 0.261942 0.042 Uiso 1 1 calc R U . . .
C20 C 0.42220(9) 0.47704(9) 0.3955(3) 0.0288(5) Uani 1 1 d . . . . .
H20 H 0.435572 0.455552 0.382974 0.035 Uiso 1 1 calc R U . . .
C1A C 0.2063(5) 0.5243(6) 0.6801(8) 0.150(5) Uani 0.555(6) 1 d D U P A 1
H1A1 H 0.175809 0.520482 0.706013 0.226 Uiso 0.555(6) 1 calc R U P A 1
H1A2 H 0.230973 0.557773 0.685934 0.226 Uiso 0.555(6) 1 calc R U P A 1
H1A3 H 0.214751 0.505094 0.730538 0.226 Uiso 0.555(6) 1 calc R U P A 1
C2A C 0.2025(3) 0.5092(5) 0.5635(10) 0.112(2) Uani 0.555(6) 1 d D U P A 1
O3A O 0.2382(4) 0.5264(5) 0.4968(10) 0.138(3) Uani 0.555(6) 1 d D U P A 1
O4A O 0.1600(3) 0.4832(4) 0.5108(8) 0.134(3) Uani 0.555(6) 1 d D U P A 1
H4A H 0.133218 0.474831 0.551557 0.201 Uiso 0.555(6) 1 d R U P A 1
C1B C 0.2302(6) 0.4876(7) 0.5191(13) 0.112(2) Uani 0.445(6) 1 d D U P A 2
C2B C 0.2046(8) 0.4780(8) 0.6212(19) 0.137(5) Uani 0.445(6) 1 d . U P A 2
H2B1 H 0.181229 0.488455 0.613508 0.206 Uiso 0.445(6) 1 calc R U P A 2
H2B2 H 0.226112 0.494816 0.686957 0.206 Uiso 0.445(6) 1 calc R U P A 2
H2B3 H 0.188144 0.443684 0.636394 0.206 Uiso 0.445(6) 1 calc R U P A 2
O2 O 0.2199(3) 0.5026(3) 0.4334(10) 0.090(3) Uani 0.445(6) 1 d D U P A 2
O4B O 0.2526(6) 0.4651(5) 0.5017(11) 0.136(4) Uani 0.445(6) 1 d . U P A 2
H4B H 0.260087 0.447674 0.549321 0.205 Uiso 0.445(6) 1 d R U P A 2
Br21 Br 0.36362(2) 0.44334(2) 0.48491(3) 0.03386(10) Uani 1 1 d . . . . .
Br22 Br 0.46768(2) 0.53250(2) 0.48503(3) 0.03637(11) Uani 1 1 d . . . . .
Br23 Br 0.54435(2) 0.61258(2) 0.65654(3) 0.04614(12) Uani 1 1 d . . . . .
C8 C 0.46747(11) 0.52426(10) 0.1745(3) 0.0390(7) Uani 1 1 d . . . . .
C7 C 0.42438(14) 0.58565(12) 0.2875(3) 0.0466(8) Uani 1 1 d . . . . .
H7 H 0.457355 0.597156 0.276619 0.056 Uiso 1 1 calc R U . . .
C6 C 0.40811(19) 0.61668(15) 0.3150(4) 0.0646(11) Uani 1 1 d . . . . .
H6 H 0.430068 0.649718 0.322388 0.078 Uiso 1 1 calc R U . . .
C5 C 0.3607(2) 0.60002(18) 0.3314(4) 0.0710(12) Uani 1 1 d . . . . .
H5 H 0.350108 0.621620 0.350688 0.085 Uiso 1 1 calc R U . . .
C4 C 0.32838(17) 0.55270(18) 0.3204(4) 0.0655(11) Uani 1 1 d . . . . .
H4 H 0.295514 0.541693 0.331638 0.079 Uiso 1 1 calc R U . . .
C9 C 0.50460(12) 0.51699(13) 0.2076(4) 0.0508(9) Uani 1 1 d . U . . .
H9 H 0.501558 0.497994 0.274402 0.061 Uiso 1 1 calc R U . . .

loop_
_atom_site_aniso_label
_atom_site_aniso_U_11
_atom_site_aniso_U_22
_atom_site_aniso_U_33
_atom_site_aniso_U_23
_atom_site_aniso_U_13
_atom_site_aniso_U_12
P1 0.0242(3) 0.0256(3) 0.0266(3) 0.0016(2) 0.0044(2) 0.0108(3)
C2 0.0428(16) 0.0361(14) 0.0286(14) 0.0036(11) 0.0060(12) 0.0236(13)
C3 0.0445(17) 0.0519(19) 0.0468(19) -0.0005(15) 0.0030(14) 0.0306(16)
C10 0.0392(18) 0.054(2) 0.103(3) -0.032(2) 0.027(2) 0.0059(16)
C11 0.066(2) 0.0448(19) 0.092(3) -0.0215(18) 0.046(2) 0.0055(17)
C12 0.098(3) 0.0354(17) 0.069(3) 0.0055(17) 0.047(2) 0.0152(19)
C13 0.084(3) 0.0352(17) 0.051(2) 0.0090(15) 0.037(2) 0.0225(18)
C14 0.0234(12) 0.0381(14) 0.0262(14) -0.0032(11) 0.0008(10) 0.0136(11)
C15 0.056(2) 0.067(2) 0.0358(17) -0.0049(15) -0.0092(15) 0.0405(18)
C16 0.057(2) 0.111(3) 0.041(2) -0.024(2) -0.0242(17) 0.054(2)
C17 0.0330(16) 0.075(2) 0.050(2) -0.0299(19) -0.0067(15) 0.0182(17)
C18 0.0339(16) 0.0388(16) 0.0471(19) -0.0115(14) 0.0085(14) 0.0036(13)
C19 0.0283(13) 0.0344(14) 0.0321(15) -0.0005(11) 0.0027(11) 0.0086(11)
C20 0.0249(12) 0.0268(12) 0.0310(14) -0.0039(10) -0.0023(10) 0.0102(10)
C1A 0.141(9) 0.148(9) 0.127(7) 0.010(7) 0.007(7) 0.046(7)
C2A 0.081(4) 0.124(6) 0.131(5) 0.041(5) 0.017(4) 0.052(4)
O3A 0.114(5) 0.164(6) 0.144(6) 0.034(5) 0.017(4) 0.077(4)
O4A 0.106(4) 0.176(6) 0.109(5) -0.021(4) 0.009(4) 0.061(4)
C1B 0.081(4) 0.124(6) 0.131(5) 0.041(5) 0.017(4) 0.052(4)
C2B 0.136(7) 0.142(7) 0.134(6) 0.011(5) 0.008(5) 0.071(5)
O2 0.073(5) 0.064(5) 0.130(7) 0.005(5) -0.016(5) 0.031(4)
O4B 0.186(10) 0.152(9) 0.119(8) -0.001(7) -0.023(7) 0.121(8)
Br21 0.03238(16) 0.03579(17) 0.02807(17) 0.00503(11) 0.00419(11) 0.01302(12)
Br22 0.03231(16) 0.03475(17) 0.04035(19) -0.00985(12) -0.00861(12) 0.01549(13)
Br23 0.0615(2) 0.04172(19) 0.0419(2) -0.01589(14) -0.01828(16) 0.03080(17)
C8 0.0359(15) 0.0250(13) 0.0443(18) -0.0036(12) 0.0184(13) 0.0063(11)
C7 0.059(2) 0.0369(16) 0.0465(19) 0.0022(14) 0.0074(16) 0.0258(15)
C6 0.091(3) 0.047(2) 0.070(3) -0.0035(19) 0.007(2) 0.045(2)
C5 0.098(3) 0.073(3) 0.074(3) -0.006(2) 0.006(3) 0.068(3)
C4 0.067(2) 0.086(3) 0.071(3) -0.006(2) 0.005(2) 0.059(2)
C9 0.0307(15) 0.0434(17) 0.068(2) -0.0176(15) 0.0112(14) 0.0112(13)

loop_
_atom_type_symbol
_atom_type_description
_atom_type_scat_dispersion_real
_atom_type_scat_dispersion_imag
_atom_type_scat_source
C C 0.0181 0.0091 'International Tables Vol C Tables 4.2.6.8 and 6.1.1.4'
H H 0.0000 0.0000 'International Tables Vol C Tables 4.2.6.8 and 6.1.1.4'
Br Br -0.6763 1.2805 'International Tables Vol C Tables 4.2.6.8 and 6.1.1.4'
O O 0.0492 0.0322 'International Tables Vol C Tables 4.2.6.8 and 6.1.1.4'
P P 0.2955 0.4335 'International Tables Vol C Tables 4.2.6.8 and 6.1.1.4'

loop_
_geom_angle_atom_site_label_1
_geom_angle_atom_site_label_2
_geom_angle_atom_site_label_3
_geom_angle
_geom_angle_site_symmetry_1
_geom_angle_site_symmetry_3
_geom_angle_publ_flag
C2 P1 C8 110.12(14) . . ?
C2 P1 C14 110.21(14) . . ?
C8 P1 C14 109.74(14) . . ?
C2 P1 C20 108.91(13) . . ?
C8 P1 C20 108.07(15) . . ?
C14 P1 C20 109.76(13) . . ?
C3 C2 C7 120.3(3) . . ?
C3 C2 P1 119.8(2) . . ?
C7 C2 P1 119.7(3) . . ?
C2 C3 C4 119.2(4) . . ?
C2 C3 H3 120.4 . . ?
C4 C3 H3 120.4 . . ?
C11 C10 C9 120.5(5) . . ?
C11 C10 H10 119.7 . . ?
C9 C10 H10 119.7 . . ?
C10 C11 C12 121.4(4) . . ?
C10 C11 H11 119.3 . . ?
C12 C11 H11 119.3 . . ?
C11 C12 C13 120.1(5) . . ?
C11 C12 H12 120.0 . . ?
C13 C12 H12 120.0 . . ?
C8 C13 C12 118.1(5) . . ?
C8 C13 H13 121.0 . . ?
C12 C13 H13 121.0 . . ?
C19 C14 C15 120.0(3) . . ?
C19 C14 P1 121.4(2) . . ?
C15 C14 P1 118.3(3) . . ?
C16 C15 C14 118.9(4) . . ?
C16 C15 H15 120.5 . . ?
C14 C15 H15 120.5 . . ?
C17 C16 C15 120.9(4) . . ?
C17 C16 H16 119.6 . . ?
C15 C16 H16 119.6 . . ?
C18 C17 C16 119.9(3) . . ?
C18 C17 H17 120.0 . . ?
C16 C17 H17 120.0 . . ?
C17 C18 C19 120.3(4) . . ?
C17 C18 H18 119.8 . . ?
C19 C18 H18 119.8 . . ?
C18 C19 C14 119.9(3) . . ?
C18 C19 H19 120.0 . . ?
C14 C19 H19 120.0 . . ?
P1 C20 Br21 111.32(14) . . ?
P1 C20 Br22 109.28(14) . . ?
Br21 C20 Br22 109.06(14) . . ?
P1 C20 H20 109.0 . . ?
Br21 C20 H20 109.0 . . ?
Br22 C20 H20 109.0 . . ?
C2A C1A H1A1 109.5 . . ?
C2A C1A H1A2 109.5 . . ?
H1A1 C1A H1A2 109.5 . . ?
C2A C1A H1A3 109.5 . . ?
H1A1 C1A H1A3 109.5 . . ?
H1A2 C1A H1A3 109.5 . . ?
O3A C2A C1A 120.9(8) . . ?
O3A C2A O4A 116.2(12) . . ?
C1A C2A O4A 121.6(7) . . ?
C2A O4A H4A 119.7 . . ?
O2 C1B O4B 117.3(17) . . ?
O2 C1B C2B 121.0(17) . . ?
O4B C1B C2B 117.0(14) . . ?
C1B C2B H2B1 109.5 . . ?
C1B C2B H2B2 109.5 . . ?
H2B1 C2B H2B2 109.5 . . ?
C1B C2B H2B3 109.5 . . ?
H2B1 C2B H2B3 109.5 . . ?
H2B2 C2B H2B3 109.5 . . ?
C1B O4B H4B 132.6 . . ?
C13 C8 C9 120.8(3) . . ?
C13 C8 P1 118.2(3) . . ?
C9 C8 P1 120.8(3) . . ?
C6 C7 C2 119.0(4) . . ?
C6 C7 H7 120.5 . . ?
C2 C7 H7 120.5 . . ?
C5 C6 C7 120.4(4) . . ?
C5 C6 H6 119.8 . . ?
C7 C6 H6 119.8 . . ?
C4 C5 C6 121.0(4) . . ?
C4 C5 H5 119.5 . . ?
C6 C5 H5 119.5 . . ?
C5 C4 C3 120.1(4) . . ?
C5 C4 H4 119.9 . . ?
C3 C4 H4 119.9 . . ?
C8 C9 C10 119.0(4) . . ?
C8 C9 H9 120.5 . . ?
C10 C9 H9 120.5 . . ?

loop_
_geom_bond_atom_site_label_1
_geom_bond_atom_site_label_2
_geom_bond_distance
_geom_bond_site_symmetry_2
_geom_bond_publ_flag
P1 C2 1.790(3) . ?
P1 C8 1.794(3) . ?
P1 C14 1.796(3) . ?
P1 C20 1.815(3) . ?
C2 C3 1.386(5) . ?
C2 C7 1.396(5) . ?
C3 C4 1.393(5) . ?
C3 H3 0.9500 . ?
C10 C11 1.346(9) . ?
C10 C9 1.397(5) . ?
C10 H10 0.9500 . ?
C11 C12 1.364(8) . ?
C11 H11 0.9500 . ?
C12 C13 1.420(6) . ?
C12 H12 0.9500 . ?
C13 C8 1.384(6) . ?
C13 H13 0.9500 . ?
C14 C19 1.392(4) . ?
C14 C15 1.394(4) . ?
C15 C16 1.390(6) . ?
C15 H15 0.9500 . ?
C16 C17 1.383(7) . ?
C16 H16 0.9500 . ?
C17 C18 1.372(6) . ?
C17 H17 0.9500 . ?
C18 C19 1.388(4) . ?
C18 H18 0.9500 . ?
C19 H19 0.9500 . ?
C20 Br21 1.940(3) . ?
C20 Br22 1.949(3) . ?
C20 H20 1.0000 . ?
C1A C2A 1.393(10) . ?
C1A H1A1 0.9800 . ?
C1A H1A2 0.9800 . ?
C1A H1A3 0.9800 . ?
C2A O3A 1.2586(15) . ?
C2A O4A 1.347(5) . ?
O4A H4A 0.8978 . ?
C1B O2 1.206(5) . ?
C1B O4B 1.28(2) . ?
C1B C2B 1.37(2) . ?
C2B H2B1 0.9800 . ?
C2B H2B2 0.9800 . ?
C2B H2B3 0.9800 . ?
O4B H4B 0.8976 . ?
C8 C9 1.392(5) . ?
C7 C6 1.388(5) . ?
C7 H7 0.9500 . ?
C6 C5 1.365(7) . ?
C6 H6 0.9500 . ?
C5 C4 1.367(7) . ?
C5 H5 0.9500 . ?
C4 H4 0.9500 . ?
C9 H9 0.9500 . ?
